data_7002997
loop_
_publ_author_name
'Liu, Yan-Cheng'
'Chen, Zhen-Feng'
'Liu, Li-Min'
'Peng, Yan'
'Hong, Xue'
'Yang, Bin'
'Liu, Hua-Gang'
'Liang, Hong'
'Orvig, Chris'

_publ_section_title
;
 Divalent later transition metal complexes of the traditional chinese
 medicine (TCM) liriodenine: coordination chemistry, cytotoxicity and
 DNA binding studies
;
_journal_issue 48
_journal_name_full 'Dalton Transactions'
_journal_page_first 10813
_journal_page_last 10823
_journal_paper_doi 10.1039/b912553a
_journal_year 2009
_chemical_formula_sum 'C34 H18 Cl4 N2 O6 Zn2'
_chemical_formula_weight 823.08
_chemical_name_systematic
;
?
;
_space_group_IT_number 2
_symmetry_cell_setting triclinic
_symmetry_space_group_name_Hall '-P 1'
_symmetry_space_group_name_H-M 'P -1'
_atom_sites_solution_hydrogens geom
_atom_sites_solution_primary direct
_atom_sites_solution_secondary difmap
_audit_creation_method SHELXL-97
_cell_angle_alpha 99.3960(10)
_cell_angle_beta 100.2240(10)
_cell_angle_gamma 93.1210(10)
_cell_formula_units_Z 1
_cell_length_a 8.3086(8)
_cell_length_b 9.2160(9)
_cell_length_c 10.1726(10)
_cell_measurement_temperature 296(2)
_cell_volume 753.49(13)
_computing_structure_refinement 'SHELXL-97 (Sheldrick, 1997)'
_computing_structure_solution 'SHELXS-97 (Sheldrick, 1990)'
_diffrn_ambient_temperature 296(2)
_diffrn_measured_fraction_theta_full 0.982
_diffrn_measured_fraction_theta_max 0.982
_diffrn_measurement_device_type 'Bruker CCD'
_diffrn_radiation_monochromator graphite
_diffrn_radiation_source 'fine-focus sealed tube'
_diffrn_radiation_type MoK\a
_diffrn_radiation_wavelength 0.71073
_diffrn_reflns_av_R_equivalents 0.0168
_diffrn_reflns_av_sigmaI/netI 0.0407
_diffrn_reflns_limit_h_max 9
_diffrn_reflns_limit_h_min -9
_diffrn_reflns_limit_k_max 10
_diffrn_reflns_limit_k_min -10
_diffrn_reflns_limit_l_max 10
_diffrn_reflns_limit_l_min -12
_diffrn_reflns_number 3823
_diffrn_reflns_theta_full 25.10
_diffrn_reflns_theta_max 25.10
_diffrn_reflns_theta_min 2.07
_exptl_absorpt_coefficient_mu 2.000
_exptl_absorpt_correction_T_max 0.7671
_exptl_absorpt_correction_T_min 0.6905
_exptl_absorpt_correction_type none
_exptl_absorpt_process_details none
_exptl_crystal_density_diffrn 1.814
_exptl_crystal_density_method 'not measured'
_exptl_crystal_F_000 412
_exptl_crystal_size_max 0.20
_exptl_crystal_size_mid 0.18
_exptl_crystal_size_min 0.14
_refine_diff_density_max 0.347
_refine_diff_density_min -0.366
_refine_diff_density_rms 0.074
_refine_ls_extinction_method none
_refine_ls_goodness_of_fit_ref 1.122
_refine_ls_hydrogen_treatment constr
_refine_ls_matrix_type full
_refine_ls_number_parameters 217
_refine_ls_number_reflns 2624
_refine_ls_number_restraints 0
_refine_ls_restrained_S_all 1.122
_refine_ls_R_factor_all 0.0546
_refine_ls_R_factor_gt 0.0403
_refine_ls_shift/su_max 0.000
_refine_ls_shift/su_mean 0.000
_refine_ls_structure_factor_coef Fsqd
_refine_ls_weighting_details 'calc w=1/[\s^2^(Fo^2^)+(0.0539P)^2^+0.0000P] where P=(Fo^2^+2Fc^2^)/3'
_refine_ls_weighting_scheme calc
_refine_ls_wR_factor_gt 0.0979
_refine_ls_wR_factor_ref 0.1103
_reflns_number_gt 2042
_reflns_number_total 2624
_reflns_threshold_expression >2sigma(I)
_cod_data_source_file b912553a.txt
_cod_data_source_block xb1129
_cod_depositor_comments
;
The following automatic conversions were performed:
'_symmetry_cell_setting' value 'Triclinic' changed to 'triclinic'
according to '/home/saulius/struct/CIF-dictionaries/cif_core.dic'
dictionary named 'cif_core.dic' version 2.4.1 from 2010-06-29.

Automatic conversion script
Id: cif_fix_enum 1527 2010-12-29 10:47:43Z saulius 
;
_cod_original_sg_symbol_H-M P-1
_cod_database_code 7002997

loop_
_symmetry_equiv_pos_as_xyz
'x, y, z'
'-x, -y, -z'

loop_
_atom_site_label
_atom_site_type_symbol
_atom_site_fract_x
_atom_site_fract_y
_atom_site_fract_z
_atom_site_U_iso_or_equiv
_atom_site_adp_type
_atom_site_occupancy
_atom_site_symmetry_multiplicity
_atom_site_calc_flag
_atom_site_refinement_flags
_atom_site_disorder_assembly
_atom_site_disorder_group
Zn1 Zn 0.35990(6) 0.35663(5) 0.40669(4) 0.04429(19) Uani 1 1 d . . .
Cl1 Cl 0.39418(15) 0.61218(12) 0.41552(12) 0.0597(3) Uani 1 1 d . . .
Cl2 Cl 0.16257(14) 0.27509(13) 0.50402(11) 0.0582(3) Uani 1 1 d . . .
N1 N 0.4321(4) 0.1629(4) 0.2962(3) 0.0395(8) Uani 1 1 d . . .
O1 O 0.2276(4) 0.3472(3) 0.1988(3) 0.0527(8) Uani 1 1 d . . .
O2 O 0.3321(5) -0.4260(3) -0.1385(4) 0.0730(10) Uani 1 1 d . . .
O3 O 0.1716(4) -0.2585(3) -0.2303(3) 0.0590(8) Uani 1 1 d . . .
C1 C 0.5320(5) 0.0673(5) 0.3472(4) 0.0466(10) Uani 1 1 d . . .
H1 H 0.5976 0.0970 0.4325 0.056 Uiso 1 1 calc R . .
C2 C 0.5410(5) -0.0714(5) 0.2788(4) 0.0451(10) Uani 1 1 d . . .
H2 H 0.6106 -0.1342 0.3189 0.054 Uiso 1 1 calc R . .
C3 C 0.4501(5) -0.2639(5) 0.0751(4) 0.0470(10) Uani 1 1 d . . .
H3 H 0.5160 -0.3323 0.1101 0.056 Uiso 1 1 calc R . .
C4 C 0.3536(5) -0.2965(4) -0.0479(5) 0.0482(11) Uani 1 1 d . . .
C5 C 0.2524(5) -0.1939(4) -0.1060(4) 0.0413(9) Uani 1 1 d . . .
C6 C 0.2432(4) -0.0540(4) -0.0403(4) 0.0341(9) Uani 1 1 d . . .
C7 C 0.1417(4) 0.0549(4) -0.0951(4) 0.0337(8) Uani 1 1 d . . .
C8 C 0.0431(5) 0.0272(5) -0.2254(4) 0.0467(10) Uani 1 1 d . . .
H8 H 0.0412 -0.0637 -0.2812 0.056 Uiso 1 1 calc R . .
C9 C -0.0507(5) 0.1343(6) -0.2707(5) 0.0553(12) Uani 1 1 d . . .
H9 H -0.1151 0.1140 -0.3573 0.066 Uiso 1 1 calc R . .
C10 C -0.0519(5) 0.2707(5) -0.1914(5) 0.0555(12) Uani 1 1 d . . .
H10 H -0.1157 0.3417 -0.2239 0.067 Uiso 1 1 calc R . .
C11 C 0.0427(5) 0.2995(5) -0.0638(4) 0.0473(10) Uani 1 1 d . . .
H11 H 0.0425 0.3909 -0.0093 0.057 Uiso 1 1 calc R . .
C12 C 0.1396(5) 0.1940(4) -0.0141(4) 0.0362(9) Uani 1 1 d . . .
C13 C 0.2355(5) 0.2297(4) 0.1229(4) 0.0365(9) Uani 1 1 d . . .
C14 C 0.3423(5) 0.1202(4) 0.1720(4) 0.0349(9) Uani 1 1 d . . .
C15 C 0.3449(4) -0.0170(4) 0.0922(4) 0.0329(8) Uani 1 1 d . . .
C16 C 0.4468(5) -0.1201(4) 0.1493(4) 0.0399(10) Uani 1 1 d . . .
C17 C 0.2157(7) -0.4064(5) -0.2529(5) 0.0688(15) Uani 1 1 d . . .
H17A H 0.1194 -0.4750 -0.2648 0.083 Uiso 1 1 calc R . .
H17B H 0.2627 -0.4247 -0.3342 0.083 Uiso 1 1 calc R . .

loop_
_atom_site_aniso_label
_atom_site_aniso_U_11
_atom_site_aniso_U_22
_atom_site_aniso_U_33
_atom_site_aniso_U_23
_atom_site_aniso_U_13
_atom_site_aniso_U_12
Zn1 0.0514(3) 0.0392(3) 0.0368(3) -0.0006(2) 0.0013(2) 0.0013(2)
Cl1 0.0642(8) 0.0413(6) 0.0595(7) 0.0077(5) -0.0235(6) -0.0017(5)
Cl2 0.0592(7) 0.0607(8) 0.0494(7) -0.0024(5) 0.0106(6) -0.0071(6)
N1 0.0380(19) 0.043(2) 0.0351(19) 0.0064(15) 0.0008(15) 0.0022(15)
O1 0.070(2) 0.0364(17) 0.0443(17) -0.0005(13) -0.0053(15) 0.0167(15)
O2 0.090(3) 0.039(2) 0.084(3) -0.0083(17) 0.014(2) 0.0152(18)
O3 0.066(2) 0.0476(19) 0.0495(19) -0.0191(14) -0.0009(15) 0.0018(16)
C1 0.045(3) 0.054(3) 0.038(2) 0.011(2) -0.0050(19) 0.004(2)
C2 0.042(2) 0.048(3) 0.048(3) 0.021(2) 0.004(2) 0.011(2)
C3 0.048(3) 0.039(2) 0.059(3) 0.011(2) 0.015(2) 0.016(2)
C4 0.053(3) 0.036(2) 0.057(3) 0.000(2) 0.021(2) 0.008(2)
C5 0.037(2) 0.040(2) 0.046(2) 0.0026(18) 0.0108(19) 0.0001(18)
C6 0.034(2) 0.032(2) 0.034(2) 0.0022(16) 0.0056(17) 0.0014(16)
C7 0.029(2) 0.038(2) 0.033(2) 0.0046(16) 0.0061(16) 0.0015(16)
C8 0.041(2) 0.058(3) 0.038(2) 0.005(2) 0.0026(19) 0.001(2)
C9 0.041(3) 0.075(3) 0.046(3) 0.017(2) -0.006(2) -0.001(2)
C10 0.048(3) 0.063(3) 0.057(3) 0.027(2) -0.003(2) 0.009(2)
C11 0.047(3) 0.046(3) 0.048(3) 0.014(2) 0.000(2) 0.010(2)
C12 0.036(2) 0.038(2) 0.035(2) 0.0086(17) 0.0062(17) 0.0067(17)
C13 0.041(2) 0.031(2) 0.038(2) 0.0056(17) 0.0065(18) 0.0046(17)
C14 0.038(2) 0.035(2) 0.031(2) 0.0065(16) 0.0035(17) 0.0049(17)
C15 0.034(2) 0.029(2) 0.037(2) 0.0072(16) 0.0087(17) 0.0037(16)
C16 0.037(2) 0.039(2) 0.050(3) 0.0160(19) 0.0155(19) 0.0120(18)
C17 0.097(4) 0.038(3) 0.062(3) -0.019(2) 0.018(3) -0.002(3)

loop_
_atom_type_symbol
_atom_type_description
_atom_type_scat_dispersion_real
_atom_type_scat_dispersion_imag
_atom_type_scat_source
C C 0.0033 0.0016 'International Tables Vol C Tables 4.2.6.8 and 6.1.1.4'
H H 0.0000 0.0000 'International Tables Vol C Tables 4.2.6.8 and 6.1.1.4'
N N 0.0061 0.0033 'International Tables Vol C Tables 4.2.6.8 and 6.1.1.4'
O O 0.0106 0.0060 'International Tables Vol C Tables 4.2.6.8 and 6.1.1.4'
Zn Zn 0.2839 1.4301 'International Tables Vol C Tables 4.2.6.8 and 6.1.1.4'
Cl Cl 0.1484 0.1585 'International Tables Vol C Tables 4.2.6.8 and 6.1.1.4'

loop_
_geom_angle_atom_site_label_1
_geom_angle_atom_site_label_2
_geom_angle_atom_site_label_3
_geom_angle
_geom_angle_site_symmetry_1
_geom_angle_site_symmetry_3
_geom_angle_publ_flag
N1 Zn1 O1 75.78(11) . . ?
N1 Zn1 Cl2 104.40(9) . . ?
O1 Zn1 Cl2 101.25(9) . . ?
N1 Zn1 Cl1 137.69(9) . . ?
O1 Zn1 Cl1 85.81(8) . . ?
Cl2 Zn1 Cl1 116.53(5) . . ?
N1 Zn1 Cl1 93.71(9) . 2_666 ?
O1 Zn1 Cl1 154.27(9) . 2_666 ?
Cl2 Zn1 Cl1 104.12(5) . 2_666 ?
Cl1 Zn1 Cl1 86.68(4) . 2_666 ?
Zn1 Cl1 Zn1 93.32(4) . 2_666 ?
C14 N1 C1 117.9(3) . . ?
C14 N1 Zn1 114.2(2) . . ?
C1 N1 Zn1 126.4(3) . . ?
C13 O1 Zn1 113.5(2) . . ?
C4 O2 C17 107.2(3) . . ?
C5 O3 C17 107.2(3) . . ?
N1 C1 C2 122.8(4) . . ?
N1 C1 H1 118.6 . . ?
C2 C1 H1 118.6 . . ?
C1 C2 C16 120.7(4) . . ?
C1 C2 H2 119.7 . . ?
C16 C2 H2 119.7 . . ?
C4 C3 C16 116.7(4) . . ?
C4 C3 H3 121.6 . . ?
C16 C3 H3 121.6 . . ?
C3 C4 O2 128.5(4) . . ?
C3 C4 C5 123.3(4) . . ?
O2 C4 C5 108.2(4) . . ?
O3 C5 C6 127.7(4) . . ?
O3 C5 C4 109.3(4) . . ?
C6 C5 C4 123.1(4) . . ?
C5 C6 C15 114.6(3) . . ?
C5 C6 C7 125.2(4) . . ?
C15 C6 C7 120.2(3) . . ?
C8 C7 C12 117.7(3) . . ?
C8 C7 C6 123.1(4) . . ?
C12 C7 C6 119.2(3) . . ?
C9 C8 C7 120.2(4) . . ?
C9 C8 H8 119.9 . . ?
C7 C8 H8 119.9 . . ?
C8 C9 C10 121.9(4) . . ?
C8 C9 H9 119.0 . . ?
C10 C9 H9 119.0 . . ?
C11 C10 C9 118.7(4) . . ?
C11 C10 H10 120.7 . . ?
C9 C10 H10 120.7 . . ?
C10 C11 C12 121.1(4) . . ?
C10 C11 H11 119.4 . . ?
C12 C11 H11 119.4 . . ?
C11 C12 C7 120.3(4) . . ?
C11 C12 C13 118.8(4) . . ?
C7 C12 C13 121.0(3) . . ?
O1 C13 C12 122.1(3) . . ?
O1 C13 C14 119.7(3) . . ?
C12 C13 C14 118.2(3) . . ?
N1 C14 C15 124.2(3) . . ?
N1 C14 C13 115.0(3) . . ?
C15 C14 C13 120.8(3) . . ?
C14 C15 C16 117.6(4) . . ?
C14 C15 C6 120.4(3) . . ?
C16 C15 C6 122.0(3) . . ?
C2 C16 C3 122.8(4) . . ?
C2 C16 C15 116.9(4) . . ?
C3 C16 C15 120.3(4) . . ?
O2 C17 O3 108.0(3) . . ?
O2 C17 H17A 110.1 . . ?
O3 C17 H17A 110.1 . . ?
O2 C17 H17B 110.1 . . ?
O3 C17 H17B 110.1 . . ?
H17A C17 H17B 108.4 . . ?

loop_
_geom_bond_atom_site_label_1
_geom_bond_atom_site_label_2
_geom_bond_distance
_geom_bond_site_symmetry_2
_geom_bond_publ_flag
Zn1 N1 2.124(3) . ?
Zn1 O1 2.190(3) . ?
Zn1 Cl2 2.2177(12) . ?
Zn1 Cl1 2.3420(12) . ?
Zn1 Cl1 2.4460(12) 2_666 ?
Cl1 Zn1 2.4460(12) 2_666 ?
N1 C14 1.334(5) . ?
N1 C1 1.345(5) . ?
O1 C13 1.235(4) . ?
O2 C4 1.365(5) . ?
O2 C17 1.418(6) . ?
O3 C5 1.347(5) . ?
O3 C17 1.424(5) . ?
C1 C2 1.365(6) . ?
C1 H1 0.9300 . ?
C2 C16 1.397(6) . ?
C2 H2 0.9300 . ?
C3 C4 1.339(6) . ?
C3 C16 1.418(5) . ?
C3 H3 0.9300 . ?
C4 C5 1.429(6) . ?
C5 C6 1.365(5) . ?
C6 C15 1.436(5) . ?
C6 C7 1.461(5) . ?
C7 C8 1.405(5) . ?
C7 C12 1.409(5) . ?
C8 C9 1.378(6) . ?
C8 H8 0.9300 . ?
C9 C10 1.380(7) . ?
C9 H9 0.9300 . ?
C10 C11 1.369(6) . ?
C10 H10 0.9300 . ?
C11 C12 1.397(5) . ?
C11 H11 0.9300 . ?
C12 C13 1.453(5) . ?
C13 C14 1.470(5) . ?
C14 C15 1.389(5) . ?
C15 C16 1.432(5) . ?
C17 H17A 0.9700 . ?
C17 H17B 0.9700 . ?

loop_
_geom_torsion_atom_site_label_1
_geom_torsion_atom_site_label_2
_geom_torsion_atom_site_label_3
_geom_torsion_atom_site_label_4
_geom_torsion
_geom_torsion_site_symmetry_1
_geom_torsion_site_symmetry_2
_geom_torsion_site_symmetry_3
_geom_torsion_site_symmetry_4
_geom_torsion_publ_flag
N1 Zn1 Cl1 Zn1 -91.88(14) . . . 2_666 ?
O1 Zn1 Cl1 Zn1 -155.37(9) . . . 2_666 ?
Cl2 Zn1 Cl1 Zn1 104.14(5) . . . 2_666 ?
Cl1 Zn1 Cl1 Zn1 0.0 2_666 . . 2_666 ?
O1 Zn1 N1 C14 -12.1(3) . . . . ?
Cl2 Zn1 N1 C14 86.1(3) . . . . ?
Cl1 Zn1 N1 C14 -79.1(3) . . . . ?
Cl1 Zn1 N1 C14 -168.2(3) 2_666 . . . ?
O1 Zn1 N1 C1 -177.7(4) . . . . ?
Cl2 Zn1 N1 C1 -79.5(3) . . . . ?
Cl1 Zn1 N1 C1 115.2(3) . . . . ?
Cl1 Zn1 N1 C1 26.1(3) 2_666 . . . ?
N1 Zn1 O1 C13 10.0(3) . . . . ?
Cl2 Zn1 O1 C13 -92.2(3) . . . . ?
Cl1 Zn1 O1 C13 151.6(3) . . . . ?
Cl1 Zn1 O1 C13 78.2(3) 2_666 . . . ?
C14 N1 C1 C2 -1.9(6) . . . . ?
Zn1 N1 C1 C2 163.3(3) . . . . ?
N1 C1 C2 C16 1.1(6) . . . . ?
C16 C3 C4 O2 -179.0(4) . . . . ?
C16 C3 C4 C5 0.9(6) . . . . ?
C17 O2 C4 C3 179.0(5) . . . . ?
C17 O2 C4 C5 -0.8(5) . . . . ?
C17 O3 C5 C6 -177.7(4) . . . . ?
C17 O3 C5 C4 1.9(5) . . . . ?
C3 C4 C5 O3 179.4(4) . . . . ?
O2 C4 C5 O3 -0.7(5) . . . . ?
C3 C4 C5 C6 -0.9(7) . . . . ?
O2 C4 C5 C6 178.9(4) . . . . ?
O3 C5 C6 C15 -179.9(4) . . . . ?
C4 C5 C6 C15 0.5(6) . . . . ?
O3 C5 C6 C7 -0.4(7) . . . . ?
C4 C5 C6 C7 -180.0(4) . . . . ?
C5 C6 C7 C8 -1.4(6) . . . . ?
C15 C6 C7 C8 178.1(3) . . . . ?
C5 C6 C7 C12 177.8(4) . . . . ?
C15 C6 C7 C12 -2.7(5) . . . . ?
C12 C7 C8 C9 0.3(6) . . . . ?
C6 C7 C8 C9 179.6(4) . . . . ?
C7 C8 C9 C10 -0.1(7) . . . . ?
C8 C9 C10 C11 -0.3(7) . . . . ?
C9 C10 C11 C12 0.3(7) . . . . ?
C10 C11 C12 C7 0.0(6) . . . . ?
C10 C11 C12 C13 -179.0(4) . . . . ?
C8 C7 C12 C11 -0.3(5) . . . . ?
C6 C7 C12 C11 -179.6(3) . . . . ?
C8 C7 C12 C13 178.7(3) . . . . ?
C6 C7 C12 C13 -0.6(5) . . . . ?
Zn1 O1 C13 C12 172.2(3) . . . . ?
Zn1 O1 C13 C14 -6.7(5) . . . . ?
C11 C12 C13 O1 3.7(6) . . . . ?
C7 C12 C13 O1 -175.3(4) . . . . ?
C11 C12 C13 C14 -177.5(4) . . . . ?
C7 C12 C13 C14 3.6(5) . . . . ?
C1 N1 C14 C15 0.3(6) . . . . ?
Zn1 N1 C14 C15 -166.7(3) . . . . ?
C1 N1 C14 C13 179.7(3) . . . . ?
Zn1 N1 C14 C13 12.7(4) . . . . ?
O1 C13 C14 N1 -4.0(5) . . . . ?
C12 C13 C14 N1 177.2(3) . . . . ?
O1 C13 C14 C15 175.5(4) . . . . ?
C12 C13 C14 C15 -3.4(5) . . . . ?
N1 C14 C15 C16 2.1(6) . . . . ?
C13 C14 C15 C16 -177.3(3) . . . . ?
N1 C14 C15 C6 179.6(3) . . . . ?
C13 C14 C15 C6 0.2(5) . . . . ?
C5 C6 C15 C14 -177.5(3) . . . . ?
C7 C6 C15 C14 2.9(5) . . . . ?
C5 C6 C15 C16 -0.1(5) . . . . ?
C7 C6 C15 C16 -179.7(3) . . . . ?
C1 C2 C16 C3 -179.1(4) . . . . ?
C1 C2 C16 C15 1.3(6) . . . . ?
C4 C3 C16 C2 180.0(4) . . . . ?
C4 C3 C16 C15 -0.5(6) . . . . ?
C14 C15 C16 C2 -2.8(5) . . . . ?
C6 C15 C16 C2 179.7(3) . . . . ?
C14 C15 C16 C3 177.6(3) . . . . ?
C6 C15 C16 C3 0.1(6) . . . . ?
C4 O2 C17 O3 2.0(5) . . . . ?
C5 O3 C17 O2 -2.4(5) . . . . ?
